data_7015914
loop_
_publ_author_name
'Majumder, Paramita'
'Baksi, Suparna'
'Halder, Sarmistha'
'Tadesse, Haregewine'
'Blake, Alexander J.'
'Drew, Michael G. B.'
'Bhattacharya, Samaresh'

_publ_section_title
;
 Formation of organorhodium complexes via C-H bond activation of
 1,3-di(phenylazo)benzene.
;
_journal_issue 20
_journal_name_full 'Dalton transactions (Cambridge, England : 2003)'
_journal_page_first 5423
_journal_page_last 5425
_journal_paper_doi 10.1039/c1dt10247h
_journal_volume 40
_journal_year 2011
_chemical_formula_sum 'C25 H20 Cl2 N5 O Rh'
_chemical_formula_weight 580.27
_chemical_name_systematic
;
?
;
_space_group_IT_number 14
_symmetry_cell_setting monoclinic
_symmetry_space_group_name_Hall '-P 2ybc'
_symmetry_space_group_name_H-M 'P 1 21/c 1'
_atom_sites_solution_hydrogens geom
_atom_sites_solution_primary direct
_atom_sites_solution_secondary difmap
_audit_creation_method SHELXL-97
_cell_angle_alpha 90.00
_cell_angle_beta 92.597(6)
_cell_angle_gamma 90.00
_cell_formula_units_Z 4
_cell_length_a 12.1868(11)
_cell_length_b 12.0880(5)
_cell_length_c 15.7543(6)
_cell_measurement_temperature 150(2)
_cell_volume 2318.4(2)
_computing_cell_refinement 'Crysalis, Oxford Diffraction'
_computing_data_collection 'Crysalis, Oxford Diffraction'
_computing_data_reduction 'Crysalis, Oxford Diffraction'
_computing_molecular_graphics PLATON(Spek,2004)
_computing_structure_refinement 'SHELXL-97 (Sheldrick, 1997)'
_computing_structure_solution 'SHELXS-97 (Sheldrick, 1997)'
_diffrn_ambient_temperature 150(2)
_diffrn_measured_fraction_theta_full 0.928
_diffrn_measured_fraction_theta_max 0.928
_diffrn_measurement_device 'Oxford Diffaction X-Calibur System'
_diffrn_measurement_method '321 frames, counting time 10 s.'
_diffrn_radiation_monochromator graphite
_diffrn_radiation_source 'fine-focus sealed tube'
_diffrn_radiation_type MoK\a
_diffrn_radiation_wavelength 0.71073
_diffrn_reflns_av_R_equivalents 0.0473
_diffrn_reflns_av_sigmaI/netI 0.1216
_diffrn_reflns_limit_h_max 16
_diffrn_reflns_limit_h_min -17
_diffrn_reflns_limit_k_max 16
_diffrn_reflns_limit_k_min -15
_diffrn_reflns_limit_l_max 6
_diffrn_reflns_limit_l_min -22
_diffrn_reflns_number 10559
_diffrn_reflns_theta_full 30.00
_diffrn_reflns_theta_max 30.00
_diffrn_reflns_theta_min 2.12
_exptl_absorpt_coefficient_mu 0.997
_exptl_absorpt_correction_T_max 0.980
_exptl_absorpt_correction_T_min 0.836
_exptl_absorpt_correction_type empirical
_exptl_absorpt_process_details 'ABSPACK, Oxford Diffraction Ltd'
_exptl_crystal_colour black
_exptl_crystal_density_diffrn 1.662
_exptl_crystal_density_method 'not measured'
_exptl_crystal_description plate
_exptl_crystal_F_000 1168
_exptl_crystal_size_max 0.18
_exptl_crystal_size_mid 0.17
_exptl_crystal_size_min 0.02
_refine_diff_density_max 1.275
_refine_diff_density_min -0.884
_refine_diff_density_rms 0.128
_refine_ls_extinction_method none
_refine_ls_goodness_of_fit_ref 0.803
_refine_ls_hydrogen_treatment constr
_refine_ls_matrix_type full
_refine_ls_number_parameters 307
_refine_ls_number_reflns 6266
_refine_ls_number_restraints 0
_refine_ls_restrained_S_all 0.803
_refine_ls_R_factor_all 0.1006
_refine_ls_R_factor_gt 0.0543
_refine_ls_shift/su_max 0.006
_refine_ls_shift/su_mean 0.000
_refine_ls_structure_factor_coef Fsqd
_refine_ls_weighting_details
;
_refine_ls_weighting_details
w=1/[\s^2^(Fo^2^)+(0.1026P)^2^+0.0000P] where P=(Fo^2^+2Fc^2^)/3
;
_refine_ls_weighting_scheme calc
_refine_ls_wR_factor_gt 0.1268
_refine_ls_wR_factor_ref 0.1530
_reflns_number_gt 3907
_reflns_number_total 6266
_reflns_threshold_expression >2sigma(I)
_cod_data_source_file c1dt10247h.txt
_cod_data_source_block sb-su-7
_cod_original_sg_symbol_H-M P21/c
_cod_original_formula_sum 'C25 H20 Cl2 N5 O Rh '
_cod_database_code 7015914

loop_
_symmetry_equiv_pos_as_xyz
'x, y, z'
'-x, y+1/2, -z+1/2'
'-x, -y, -z'
'x, -y-1/2, z-1/2'

loop_
_atom_site_label
_atom_site_type_symbol
_atom_site_fract_x
_atom_site_fract_y
_atom_site_fract_z
_atom_site_U_iso_or_equiv
_atom_site_adp_type
_atom_site_occupancy
_atom_site_symmetry_multiplicity
_atom_site_calc_flag
_atom_site_refinement_flags
_atom_site_disorder_assembly
_atom_site_disorder_group
C11 C 0.2116(4) -0.0929(4) 0.7940(3) 0.0225(10) Uani 1 1 d . . .
C12 C 0.3119(4) -0.1046(4) 0.7564(3) 0.0260(10) Uani 1 1 d . . .
H12 H 0.3545 -0.0427 0.7458 0.031 Uiso 1 1 calc R . .
C13 C 0.3477(4) -0.2081(5) 0.7350(3) 0.0300(11) Uani 1 1 d . . .
H13 H 0.4148 -0.2163 0.7098 0.036 Uiso 1 1 calc R . .
C14 C 0.2843(4) -0.3006(4) 0.7507(3) 0.0294(11) Uani 1 1 d . . .
H14 H 0.3092 -0.3708 0.7369 0.035 Uiso 1 1 calc R . .
C15 C 0.1839(5) -0.2879(5) 0.7871(3) 0.0325(12) Uani 1 1 d . . .
H15 H 0.1405 -0.3497 0.7959 0.039 Uiso 1 1 calc R . .
C16 C 0.1477(4) -0.1860(4) 0.8103(3) 0.0283(11) Uani 1 1 d . . .
H16 H 0.0813 -0.1785 0.8366 0.034 Uiso 1 1 calc R . .
C22 C 0.0718(4) 0.1300(4) 0.8884(3) 0.0237(10) Uani 1 1 d . . .
C23 C -0.0017(4) 0.1619(5) 0.9489(3) 0.0290(11) Uani 1 1 d . . .
H23 H -0.0294 0.1103 0.9862 0.035 Uiso 1 1 calc R . .
C24 C -0.0327(4) 0.2723(4) 0.9525(3) 0.0259(10) Uani 1 1 d . . .
H24 H -0.0816 0.2941 0.9929 0.031 Uiso 1 1 calc R . .
C25 C 0.0072(4) 0.3514(4) 0.8975(3) 0.0286(11) Uani 1 1 d . . .
H25 H -0.0161 0.4245 0.9002 0.034 Uiso 1 1 calc R . .
C26 C 0.0834(4) 0.3189(4) 0.8380(3) 0.0252(10) Uani 1 1 d . . .
C31 C 0.2621(4) 0.3999(4) 0.6789(3) 0.0244(10) Uani 1 1 d . . .
C32 C 0.3762(4) 0.3946(4) 0.6812(3) 0.0271(11) Uani 1 1 d . . .
H32 H 0.4143 0.3501 0.7206 0.033 Uiso 1 1 calc R . .
C33 C 0.4317(5) 0.4570(5) 0.6232(3) 0.0328(12) Uani 1 1 d . . .
H33 H 0.5080 0.4565 0.6250 0.039 Uiso 1 1 calc R . .
C34 C 0.3755(5) 0.5192(5) 0.5634(3) 0.0344(12) Uani 1 1 d . . .
H34 H 0.4140 0.5598 0.5243 0.041 Uiso 1 1 calc R . .
C35 C 0.2622(5) 0.5227(4) 0.5603(3) 0.0319(12) Uani 1 1 d . . .
H35 H 0.2246 0.5643 0.5187 0.038 Uiso 1 1 calc R . .
C36 C 0.2045(4) 0.4637(4) 0.6195(3) 0.0299(11) Uani 1 1 d . . .
H36 H 0.1282 0.4671 0.6190 0.036 Uiso 1 1 calc R . .
C41 C 0.4980(5) 0.1250(5) 0.5768(3) 0.0390(14) Uani 1 1 d . . .
C42 C 0.5491(6) 0.0364(6) 0.6096(3) 0.0439(15) Uani 1 1 d . . .
H42 H 0.5150 -0.0064 0.6498 0.053 Uiso 1 1 calc R . .
C43 C 0.6502(6) 0.0081(6) 0.5850(4) 0.0532(18) Uani 1 1 d . . .
H43 H 0.6851 -0.0540 0.6082 0.064 Uiso 1 1 calc R . .
C44 C 0.7022(5) 0.0720(6) 0.5249(5) 0.0546(18) Uani 1 1 d . . .
H44 H 0.7703 0.0507 0.5062 0.066 Uiso 1 1 calc R . .
C45 C 0.6518(5) 0.1675(5) 0.4932(3) 0.0367(13) Uani 1 1 d . . .
H45 H 0.6870 0.2138 0.4560 0.044 Uiso 1 1 calc R . .
C46 C 0.5483(5) 0.1911(5) 0.5188(3) 0.0383(14) Uani 1 1 d . . .
H46 H 0.5114 0.2527 0.4966 0.046 Uiso 1 1 calc R . .
N1 N 0.1776(3) 0.0167(3) 0.8156(2) 0.0244(9) Uani 1 1 d . . .
N2 N 0.1081(3) 0.0213(3) 0.8738(2) 0.0243(9) Uani 1 1 d . . .
N3 N 0.1354(3) 0.3887(3) 0.7810(3) 0.0240(8) Uani 1 1 d . . .
N4 N 0.2065(3) 0.3358(3) 0.7399(2) 0.0237(8) Uani 1 1 d . . .
C4 C 0.3830(6) 0.1500(5) 0.6045(4) 0.0451(16) Uani 1 1 d . . .
N5 N 0.3073(5) 0.2016(5) 0.5477(3) 0.0542(15) Uani 1 1 d . . .
H5A H 0.2420 0.2157 0.5630 0.065 Uiso 1 1 calc R . .
H5B H 0.3263 0.2191 0.4975 0.065 Uiso 1 1 calc R . .
O1 O 0.3553(3) 0.1259(3) 0.6747(2) 0.0305(8) Uani 1 1 d . . .
C21 C 0.1141(4) 0.2099(4) 0.8360(3) 0.0212(9) Uani 1 1 d . . .
Cl1 Cl 0.08902(11) 0.14041(11) 0.64943(7) 0.0295(3) Uani 1 1 d . . .
Cl2 Cl 0.36162(10) 0.19149(11) 0.86285(7) 0.0287(3) Uani 1 1 d . . .
Rh1 Rh 0.22025(3) 0.16760(3) 0.75957(2) 0.02066(12) Uani 1 1 d . . .

loop_
_atom_site_aniso_label
_atom_site_aniso_U_11
_atom_site_aniso_U_22
_atom_site_aniso_U_33
_atom_site_aniso_U_23
_atom_site_aniso_U_13
_atom_site_aniso_U_12
C11 0.028(2) 0.020(3) 0.0191(19) 0.0055(18) 0.0005(18) 0.005(2)
C12 0.023(2) 0.022(3) 0.034(2) -0.004(2) 0.0095(19) -0.004(2)
C13 0.027(3) 0.027(3) 0.037(3) -0.003(2) 0.006(2) 0.005(2)
C14 0.033(3) 0.018(3) 0.037(3) 0.001(2) -0.002(2) 0.007(2)
C15 0.037(3) 0.019(3) 0.041(3) 0.004(2) 0.005(2) -0.001(2)
C16 0.031(3) 0.020(3) 0.035(2) 0.002(2) 0.006(2) -0.007(2)
C22 0.021(2) 0.022(3) 0.028(2) 0.0032(19) 0.0047(18) 0.000(2)
C23 0.026(2) 0.034(3) 0.028(2) 0.002(2) 0.0127(19) -0.005(2)
C24 0.023(2) 0.025(3) 0.031(2) -0.002(2) 0.0107(19) 0.001(2)
C25 0.033(3) 0.018(3) 0.035(2) -0.0022(19) 0.002(2) 0.006(2)
C26 0.021(2) 0.026(3) 0.028(2) 0.0040(19) 0.0001(18) -0.003(2)
C31 0.030(3) 0.017(3) 0.027(2) -0.0006(18) 0.0077(19) -0.006(2)
C32 0.025(2) 0.028(3) 0.030(2) 0.002(2) 0.0076(19) 0.004(2)
C33 0.034(3) 0.028(3) 0.037(3) 0.000(2) 0.008(2) -0.003(2)
C34 0.046(3) 0.026(3) 0.032(2) 0.006(2) 0.011(2) 0.005(3)
C35 0.041(3) 0.023(3) 0.032(2) 0.009(2) 0.009(2) 0.008(2)
C36 0.028(3) 0.026(3) 0.036(3) 0.002(2) 0.000(2) -0.002(2)
C41 0.058(4) 0.035(3) 0.024(2) -0.003(2) 0.013(2) -0.021(3)
C42 0.052(4) 0.048(4) 0.031(3) -0.002(3) 0.001(3) -0.017(3)
C43 0.061(5) 0.030(4) 0.067(4) 0.010(3) -0.022(4) 0.008(3)
C44 0.032(3) 0.057(5) 0.075(5) -0.003(4) 0.002(3) 0.002(3)
C45 0.031(3) 0.041(4) 0.038(3) 0.003(3) 0.002(2) -0.017(3)
C46 0.040(3) 0.039(4) 0.038(3) 0.002(2) 0.016(2) -0.006(3)
N1 0.026(2) 0.020(2) 0.0274(18) 0.0017(16) 0.0031(16) 0.0016(18)
N2 0.030(2) 0.020(2) 0.0235(17) 0.0042(16) 0.0090(16) 0.0027(18)
N3 0.023(2) 0.016(2) 0.034(2) 0.0001(16) 0.0062(17) -0.0013(17)
N4 0.027(2) 0.014(2) 0.0306(19) 0.0040(16) 0.0047(16) 0.0009(17)
C4 0.063(4) 0.033(4) 0.041(3) -0.014(3) 0.025(3) -0.018(3)
N5 0.051(3) 0.074(4) 0.038(3) 0.010(3) 0.014(2) 0.007(3)
O1 0.038(2) 0.029(2) 0.0255(16) 0.0021(14) 0.0130(15) 0.0023(17)
C21 0.016(2) 0.021(3) 0.026(2) -0.0025(18) 0.0039(17) 0.0018(19)
Cl1 0.0301(6) 0.0298(7) 0.0283(5) -0.0009(5) -0.0011(5) -0.0025(5)
Cl2 0.0285(6) 0.0309(7) 0.0267(5) -0.0011(5) 0.0021(5) 0.0021(5)
Rh1 0.02337(19) 0.0175(2) 0.02153(17) 0.00112(14) 0.00569(12) -0.00013(16)

loop_
_atom_type_symbol
_atom_type_description
_atom_type_scat_dispersion_real
_atom_type_scat_dispersion_imag
_atom_type_scat_source
C C 0.0033 0.0016 'International Tables Vol C Tables 4.2.6.8 and 6.1.1.4'
H H 0.0000 0.0000 'International Tables Vol C Tables 4.2.6.8 and 6.1.1.4'
O O 0.0106 0.0060 'International Tables Vol C Tables 4.2.6.8 and 6.1.1.4'
N N 0.0061 0.0033 'International Tables Vol C Tables 4.2.6.8 and 6.1.1.4'
Cl Cl 0.1484 0.1585 'International Tables Vol C Tables 4.2.6.8 and 6.1.1.4'
Rh Rh -1.1178 0.9187 'International Tables Vol C Tables 4.2.6.8 and 6.1.1.4'

loop_
_geom_angle_atom_site_label_1
_geom_angle_atom_site_label_2
_geom_angle_atom_site_label_3
_geom_angle
_geom_angle_site_symmetry_1
_geom_angle_site_symmetry_3
_geom_angle_publ_flag
C12 C11 C16 120.3(5) . . ?
C12 C11 N1 117.7(4) . . ?
C16 C11 N1 122.0(4) . . ?
C13 C12 C11 119.5(5) . . ?
C12 C13 C14 120.4(5) . . ?
C15 C14 C13 119.6(5) . . ?
C16 C15 C14 121.0(5) . . ?
C15 C16 C11 119.2(5) . . ?
C21 C22 C23 119.0(5) . . ?
C21 C22 N2 115.1(4) . . ?
C23 C22 N2 125.9(4) . . ?
C24 C23 C22 118.6(5) . . ?
C23 C24 C25 122.1(4) . . ?
C24 C25 C26 118.9(5) . . ?
C21 C26 N3 115.6(4) . . ?
C21 C26 C25 118.2(5) . . ?
N3 C26 C25 126.2(5) . . ?
C36 C31 C32 121.4(5) . . ?
C36 C31 N4 121.2(5) . . ?
C32 C31 N4 117.5(4) . . ?
C33 C32 C31 118.4(5) . . ?
C34 C33 C32 120.7(5) . . ?
C33 C34 C35 120.7(5) . . ?
C34 C35 C36 119.8(5) . . ?
C31 C36 C35 119.0(5) . . ?
C42 C41 C46 120.5(6) . . ?
C42 C41 C4 118.1(5) . . ?
C46 C41 C4 121.3(6) . . ?
C41 C42 C43 120.6(6) . . ?
C42 C43 C44 120.1(6) . . ?
C45 C44 C43 119.7(6) . . ?
C46 C45 C44 117.7(6) . . ?
C45 C46 C41 121.2(6) . . ?
N2 N1 C11 114.8(4) . . ?
N2 N1 Rh1 116.6(3) . . ?
C11 N1 Rh1 128.5(3) . . ?
N1 N2 C22 112.5(4) . . ?
N4 N3 C26 111.1(4) . . ?
N3 N4 C31 114.9(4) . . ?
N3 N4 Rh1 118.0(3) . . ?
C31 N4 Rh1 126.8(3) . . ?
O1 C4 N5 119.3(6) . . ?
O1 C4 C41 121.1(6) . . ?
N5 C4 C41 119.7(5) . . ?
C4 O1 Rh1 137.9(5) . . ?
C26 C21 C22 123.2(4) . . ?
C26 C21 Rh1 118.2(4) . . ?
C22 C21 Rh1 118.6(4) . . ?
C21 Rh1 N4 76.98(19) . . ?
C21 Rh1 N1 77.04(19) . . ?
N4 Rh1 N1 153.98(16) . . ?
C21 Rh1 O1 175.54(17) . . ?
N4 Rh1 O1 100.96(15) . . ?
N1 Rh1 O1 105.06(15) . . ?
C21 Rh1 Cl1 92.66(14) . . ?
N4 Rh1 Cl1 88.79(12) . . ?
N1 Rh1 Cl1 90.91(11) . . ?
O1 Rh1 Cl1 91.25(10) . . ?
C21 Rh1 Cl2 91.58(14) . . ?
N4 Rh1 Cl2 92.01(12) . . ?
N1 Rh1 Cl2 90.19(11) . . ?
O1 Rh1 Cl2 84.51(10) . . ?
Cl1 Rh1 Cl2 175.76(5) . . ?

loop_
_geom_bond_atom_site_label_1
_geom_bond_atom_site_label_2
_geom_bond_distance
_geom_bond_site_symmetry_2
_geom_bond_publ_flag
C11 C12 1.390(6) . ?
C11 C16 1.398(7) . ?
C11 N1 1.435(6) . ?
C12 C13 1.371(7) . ?
C13 C14 1.388(8) . ?
C14 C15 1.382(8) . ?
C15 C16 1.364(8) . ?
C22 C21 1.385(7) . ?
C22 C23 1.391(6) . ?
C22 N2 1.408(6) . ?
C23 C24 1.389(7) . ?
C24 C25 1.393(7) . ?
C25 C26 1.405(7) . ?
C26 C21 1.371(7) . ?
C26 N3 1.404(6) . ?
C31 C36 1.380(7) . ?
C31 C32 1.391(7) . ?
C31 N4 1.428(6) . ?
C32 C33 1.385(7) . ?
C33 C34 1.366(7) . ?
C34 C35 1.380(8) . ?
C35 C36 1.391(7) . ?
C41 C42 1.332(9) . ?
C41 C46 1.378(7) . ?
C41 C4 1.516(9) . ?
C42 C43 1.351(10) . ?
C43 C44 1.397(10) . ?
C44 C45 1.390(9) . ?
C45 C46 1.371(8) . ?
N1 N2 1.276(5) . ?
N1 Rh1 2.102(4) . ?
N3 N4 1.277(5) . ?
N4 Rh1 2.062(4) . ?
C4 O1 1.206(6) . ?
C4 N5 1.402(9) . ?
O1 Rh1 2.226(3) . ?
C21 Rh1 1.878(4) . ?
Cl1 Rh1 2.3291(13) . ?
Cl2 Rh1 2.3334(13) . ?
